data_4003209
loop_
_publ_author_name
'Boal, Ben W.'
'Schmidt, Joel E.'
'Deimund, Mark A.'
'Deem, Michael W.'
'Henling, Lawrence M.'
'Brand, Stephen K.'
'Zones, Stacey I.'
'Davis, Mark E.'

_publ_section_title
;
 Facile Synthesis and Catalysis of Pure-Silica and Heteroatom LTA
;
_journal_issue 22
_journal_name_full 'Chemistry of Materials'
_journal_page_first 7774
_journal_paper_doi 10.1021/acs.chemmater.5b03579
_journal_volume 27
_journal_year 2015
_chemical_formula_moiety '0.08(O24 Si12), 0.1(F1), 0.04(C4 H12 N1)'
_chemical_formula_sum 'C0.17 H0.5 F0.1 N0.04 O2 Si'
_chemical_formula_weight 65.17
_space_group_crystal_system cubic
_space_group_IT_number 221
_space_group_name_Hall '-P 4 2 3'
_space_group_name_H-M_alt 'P m -3 m'
_atom_sites_solution_hydrogens difmap
_atom_sites_solution_primary direct
_audit_creation_date 2015-07-31
_audit_creation_method
;
Olex2 1.2
(compiled 2015.01.26 svn.r3150 for OlexSys, GUI svn.r4998)),
 SHELXL-2014,
 and manual edit
;
_cell_angle_alpha 90
_cell_angle_beta 90
_cell_angle_gamma 90
_cell_formula_units_Z 24
_cell_length_a 11.824(5)
_cell_length_b 11.824(5)
_cell_length_c 11.824(5)
_cell_measurement_reflns_used 9063
_cell_measurement_temperature 100
_cell_measurement_theta_max 49.13
_cell_measurement_theta_min 2.44
_cell_volume 1653.1(12)
_computing_cell_refinement 'SAINT v8.34A (Bruker-AXS, 2007)'
_computing_data_collection 'APEX2 2014.11-0 (Bruker-AXS, 2007)'
_computing_data_reduction 'SAINT V8.34A (Bruker-AXS, 2007)'
_computing_molecular_graphics 'DIAMOND 3 (Crystal Impact, 1999)'
_computing_publication_material 'Olex2 (Dolomanov et al., 2009)'
_computing_structure_refinement
;
SHELXL-2014/7 (Sheldrick, 2014)
PLATON-30715 SQUEEZE (Spek, 2015)  
;
_computing_structure_solution 'XT-2014/4 (Sheldrick, 2012)'
_diffrn_ambient_temperature 100
_diffrn_detector 'CMOS Area Detector'
_diffrn_detector_area_resol_mean 10.24
_diffrn_detector_type 'Bruker PHOTON 100 CMOS'
_diffrn_measured_fraction_theta_full 0.994
_diffrn_measured_fraction_theta_max 0.991
_diffrn_measurement_device '\k-geometry diffractometer'
_diffrn_measurement_device_type 'Bruker D8 VENTURE Kappa Duo PHOTON 100 CMOS'
_diffrn_measurement_method '\f and \w scans'
_diffrn_radiation_monochromator 'multilayer mirrors'
_diffrn_radiation_type MoK\a
_diffrn_radiation_wavelength 0.71073
_diffrn_reflns_av_R_equivalents 0.0646
_diffrn_reflns_av_unetI/netI 0.0252
_diffrn_reflns_Laue_measured_fraction_full 0.994
_diffrn_reflns_Laue_measured_fraction_max 0.991
_diffrn_reflns_limit_h_max 24
_diffrn_reflns_limit_h_min -22
_diffrn_reflns_limit_k_max 24
_diffrn_reflns_limit_k_min -16
_diffrn_reflns_limit_l_max 25
_diffrn_reflns_limit_l_min -25
_diffrn_reflns_number 52351
_diffrn_reflns_point_group_measured_fraction_full 0.994
_diffrn_reflns_point_group_measured_fraction_max 0.991
_diffrn_reflns_theta_full 25.000
_diffrn_reflns_theta_max 51.444
_diffrn_reflns_theta_min 2.436
_diffrn_source 'I\mS HB micro-focus sealed tube'
_diffrn_source_current 1
_diffrn_source_power 0.05
_diffrn_source_type 'Incoatech I\mS HB'
_diffrn_source_voltage 50
_diffrn_standards_number 0
_exptl_absorpt_coefficient_mu 0.557
_exptl_absorpt_correction_T_max 1.0000
_exptl_absorpt_correction_T_min 0.8917
_exptl_absorpt_correction_type multi-scan
_exptl_absorpt_process_details
'SADABS-2014/5 (Bruker,2014/5) was used for absorption correction. wR2(int) was 0.0609 before and 0.0531 after correction. The Ratio of minimum to maximum transmission is 0.8917. The \l/2 correction factor is 0.00150.'
_exptl_crystal_colour colourless
_exptl_crystal_colour_primary colourless
_exptl_crystal_density_diffrn 1.571
_exptl_crystal_description cube
_exptl_crystal_F_000 786
_exptl_crystal_size_max 0.09
_exptl_crystal_size_mid 0.09
_exptl_crystal_size_min 0.08
_refine_diff_density_max 0.581
_refine_diff_density_min -0.512
_refine_diff_density_rms 0.096
_refine_ls_extinction_method none
_refine_ls_goodness_of_fit_ref 1.123
_refine_ls_hydrogen_treatment noref
_refine_ls_matrix_type full
_refine_ls_number_parameters 31
_refine_ls_number_reflns 1863
_refine_ls_number_restraints 0
_refine_ls_restrained_S_all 1.123
_refine_ls_R_factor_all 0.0427
_refine_ls_R_factor_gt 0.0296
_refine_ls_shift/su_max 0.002
_refine_ls_shift/su_mean 0.000
_refine_ls_structure_factor_coef Fsqd
_refine_ls_weighting_details 'w=1/[\s^2^(Fo^2^)+(0.0365P)^2^+0.4532P] where P=(Fo^2^+2Fc^2^)/3'
_refine_ls_weighting_scheme calc
_refine_ls_wR_factor_gt 0.0750
_refine_ls_wR_factor_ref 0.0798
_reflns_Friedel_coverage 0.000
_reflns_number_gt 1491
_reflns_number_total 1863
_reflns_threshold_expression 'I > 2\s(I)'
_cod_data_source_file cm5b03579_si_003.cif
_cod_data_source_block p15134
_cod_original_cell_volume 1653(2)
_cod_original_formula_sum 'C0.17 H0.50 F0.10 N0.04 O2 Si'
_cod_database_code 4003209
_shelx_space_group_comment
;
The symmetry employed for this shelxl refinement is uniquely defined
by the following loop, which should always be used as a source of
symmetry information in preference to the above space-group names.
They are only intended as comments.
;
_shelx_estimated_absorpt_t_max 0.957
_shelx_estimated_absorpt_t_min 0.952
_olex2_refinement_description
;
1. Fixed Uiso
 At 1.5 times of:
  All C(H,H,H) groups
2. Others
 Fixed Sof: C1(0.0833) H1B(0.0833) H1A(0.0833) H1C(0.0833)
3.a Everything fixed:
 H1B, H1A, H1C
;
_shelx_shelxl_version_number 2014/7
_olex2_submission_special_instructions 'No special instructions were received'

loop_
_space_group_symop_operation_xyz
'x, y, z'
'-x, -y, z'
'-x, y, -z'
'x, -y, -z'
'z, x, y'
'z, -x, -y'
'-z, -x, y'
'-z, x, -y'
'y, z, x'
'-y, z, -x'
'y, -z, -x'
'-y, -z, x'
'y, x, -z'
'-y, -x, -z'
'y, -x, z'
'-y, x, z'
'x, z, -y'
'-x, z, y'
'-x, -z, -y'
'x, -z, y'
'z, y, -x'
'z, -y, x'
'-z, y, x'
'-z, -y, -x'
'-x, -y, -z'
'x, y, -z'
'x, -y, z'
'-x, y, z'
'-z, -x, -y'
'-z, x, y'
'z, x, -y'
'z, -x, y'
'-y, -z, -x'
'y, -z, x'
'-y, z, x'
'y, z, -x'
'-y, -x, z'
'y, x, z'
'-y, x, -z'
'y, -x, -z'
'-x, -z, y'
'x, -z, -y'
'x, z, y'
'-x, z, -y'
'-z, -y, x'
'-z, y, -x'
'z, -y, -x'
'z, y, x'

loop_
_atom_site_label
_atom_site_type_symbol
_atom_site_fract_x
_atom_site_fract_y
_atom_site_fract_z
_atom_site_U_iso_or_equiv
_atom_site_adp_type
_atom_site_occupancy
_atom_site_site_symmetry_order
_atom_site_calc_flag
_atom_site_refinement_flags_posn
_atom_site_refinement_flags_adp
_atom_site_refinement_flags_occupancy
_atom_site_disorder_assembly
_atom_site_disorder_group
Si1 Si 0.5000 0.87120(2) 0.31734(2) 0.00399(4) Uani 1 2 d S T P . .
O1 O 0.5000 0.79536(4) 0.20464(4) 0.00640(10) Uani 1 4 d S T P . .
O2 O 0.61351(3) 0.83896(5) 0.38649(3) 0.00870(8) Uani 1 2 d S T P . .
O3 O 0.5000 1.0000 0.27260(7) 0.00901(11) Uani 1 4 d S T P . .
F1 F 0.5000 1.0000 0.5000 0.0095(3) Uani 0.826(7) 16 d S T P . .
N1 N 0.5000 0.5000 0.5000 0.0094(4) Uani 1 48 d S T P . .
C1 C 0.5000 0.6027(5) 0.4276(5) 0.0329(18) Uani 0.1666 2 d S T P . .
H1B H 0.5571 0.6003 0.3558 0.049 Uiso 0.0833 1 d . . . A -1
H1A H 0.4375 0.6436 0.4021 0.049 Uiso 0.0833 1 d . . . B -1
H1C H 0.5511 0.6747 0.4687 0.049 Uiso 0.0833 1 d . . . C -1

loop_
_atom_site_aniso_label
_atom_site_aniso_U_11
_atom_site_aniso_U_22
_atom_site_aniso_U_33
_atom_site_aniso_U_23
_atom_site_aniso_U_13
_atom_site_aniso_U_12
Si1 0.00444(7) 0.00350(7) 0.00405(7) -0.00041(5) 0.000 0.000
O1 0.0084(2) 0.00541(14) 0.00541(14) -0.00250(18) 0.000 0.000
O2 0.00766(11) 0.01079(19) 0.00766(11) -0.00289(11) -0.00354(14) 0.00289(11)
O3 0.0161(3) 0.0034(2) 0.0075(2) 0.000 0.000 0.000
F1 0.0101(4) 0.0084(6) 0.0101(4) 0.000 0.000 0.000
N1 0.0094(4) 0.0094(4) 0.0094(4) 0.000 0.000 0.000
C1 0.068(5) 0.012(2) 0.019(2) 0.007(2) 0.000 0.000

loop_
_atom_type_symbol
_atom_type_description
_atom_type_scat_dispersion_real
_atom_type_scat_dispersion_imag
_atom_type_scat_source
C C 0.0033 0.0016 'International Tables Vol C Tables 4.2.6.8 and 6.1.1.4'
H H 0.0000 0.0000 'International Tables Vol C Tables 4.2.6.8 and 6.1.1.4'
F F 0.0171 0.0103 'International Tables Vol C Tables 4.2.6.8 and 6.1.1.4'
N N 0.0061 0.0033 'International Tables Vol C Tables 4.2.6.8 and 6.1.1.4'
O O 0.0106 0.0060 'International Tables Vol C Tables 4.2.6.8 and 6.1.1.4'
Si Si 0.0817 0.0704 'International Tables Vol C Tables 4.2.6.8 and 6.1.1.4'

loop_
_exptl_crystal_face_index_h
_exptl_crystal_face_index_k
_exptl_crystal_face_index_l
_exptl_crystal_face_perp_dist
1.00 1.00 1.00 0.0360
-1.00 -1.00 -1.00 0.0530
0.00 -1.00 0.00 0.0390
0.00 1.00 0.00 0.0320
1.00 -1.00 1.00 0.0610
-1.00 1.00 -1.00 0.0540
1.00 0.00 0.00 0.0440
-1.00 0.00 0.00 0.0340
0.00 0.00 1.00 0.0460
0.00 0.00 -1.00 0.0410
1.00 1.00 -1.00 0.0370
-1.00 -1.00 1.00 0.0540
1.00 -1.00 -1.00 0.0610
-1.00 1.00 1.00 0.0500

loop_
_geom_angle_atom_site_label_1
_geom_angle_atom_site_label_2
_geom_angle_atom_site_label_3
_geom_angle
_geom_angle_site_symmetry_1
_geom_angle_site_symmetry_3
O1 Si1 O2 106.73(2) . .
O1 Si1 O2 106.73(2) . 28_655
O1 Si1 O3 104.78(4) . .
O2 Si1 O2 112.19(4) . 28_655
O3 Si1 O2 112.87(2) . .
O3 Si1 O2 112.87(2) . 28_655
Si1 O1 Si1 157.88(5) 42_566 .
Si1 O2 Si1 141.59(4) . 46_656
Si1 O3 Si1 141.69(5) 2_675 .
C1 N1 C1 131.9(3) 13_556 10_656
C1 N1 C1 70.6(3) 17_556 10_656
C1 N1 C1 118.09(10) 6_566 34_565
C1 N1 C1 118.09(10) 2_665 30_655
C1 N1 C1 118.09(10) 2_665 34_565
C1 N1 C1 61.91(9) 46_656 13_556
C1 N1 C1 19.7(5) 22_565 10_656
C1 N1 C1 70.6(3) 26_556 13_556
C1 N1 C1 19.7(5) 30_655 13_556
C1 N1 C1 109.4(3) 22_565 30_655
C1 N1 C1 180.0 46_656 22_565
C1 N1 C1 160.3(5) 37_665 30_655
C1 N1 C1 61.91(10) 46_656 41_665
C1 N1 C1 61.91(10) 41_665 13_556
C1 N1 C1 118.09(10) 22_565 41_665
C1 N1 C1 180.0 37_665 13_556
C1 N1 C1 131.9(3) 46_656 2_665
C1 N1 C1 160.3(5) 22_565 34_565
C1 N1 C1 48.1(3) 22_565 2_665
C1 N1 C1 109.4(3) 17_556 34_565
C1 N1 C1 160.3(5) 41_665 2_665
C1 N1 C1 48.1(3) 13_556 34_565
C1 N1 C1 48.1(3) 46_656 26_556
C1 N1 C1 61.91(10) 2_665 10_656
C1 N1 C1 131.9(3) 22_565 26_556
C1 N1 C1 61.91(10) 6_566 10_656
C1 N1 C1 19.7(5) 41_665 26_556
C1 N1 C1 70.6(3) 46_656 30_655
C1 N1 C1 180.0(4) 2_665 26_556
C1 N1 C1 48.1(3) 41_665 30_655
C1 N1 C1 118.09(10) 46_656 17_556
C1 N1 C1 131.9(3) 17_556 30_655
C1 N1 C1 61.91(10) 22_565 17_556
C1 N1 C1 180.0 6_566 30_655
C1 N1 C1 180.0 41_665 17_556
C1 N1 C1 118.09(10) 22_565 13_556
C1 N1 C1 19.7(5) 2_665 17_556
C1 N1 C1 109.4(3) 2_665 13_556
C1 N1 C1 160.3(5) 26_556 17_556
C1 N1 C1 118.09(10) 17_556 13_556
C1 N1 C1 118.09(10) 46_656 37_665
C1 N1 C1 160.3(5) 6_566 13_556
C1 N1 C1 61.91(9) 22_565 37_665
C1 N1 C1 19.7(5) 46_656 34_565
C1 N1 C1 118.09(10) 41_665 37_665
C1 N1 C1 70.6(3) 41_665 34_565
C1 N1 C1 70.6(3) 2_665 37_665
C1 N1 C1 61.91(10) 26_556 34_565
C1 N1 C1 109.4(3) 26_556 37_665
C1 N1 C1 131.9(3) 37_665 34_565
C1 N1 C1 61.91(10) 17_556 37_665
C1 N1 C1 61.91(10) 30_655 34_565
C1 N1 C1 109.4(3) 46_656 6_566
C1 N1 C1 160.3(5) 46_656 10_656
C1 N1 C1 70.6(3) 22_565 6_566
C1 N1 C1 109.4(3) 41_665 10_656
C1 N1 C1 131.9(3) 41_665 6_566
C1 N1 C1 118.09(10) 26_556 10_656
C1 N1 C1 61.91(10) 2_665 6_566
C1 N1 C1 48.1(3) 37_665 10_656
C1 N1 C1 118.09(10) 26_556 6_566
C1 N1 C1 118.09(10) 30_655 10_656
C1 N1 C1 48.1(3) 17_556 6_566
C1 N1 C1 180.0 34_565 10_656
C1 N1 C1 19.7(5) 37_665 6_566
C1 N1 C1 61.91(10) 26_556 30_655
N1 C1 C1 59.04(5) . 34_565
N1 C1 C1 54.8(3) . 26_556
N1 C1 C1 59.04(5) . 29_666
N1 C1 C1 59.04(5) . 33_666
N1 C1 C1 54.68(12) . 38
N1 C1 C1 59.04(5) . 6_566
N1 C1 C1 54.68(13) . 37_665
N1 C1 H1B 115.4 . .
N1 C1 H1A 127.6 . .
N1 C1 H1C 111.2 . .
C1 C1 N1 65.97(16) 21_556 .
C1 C1 N1 80.2(3) 42_566 .
C1 C1 N1 65.97(16) 46_656 .
C1 C1 C1 119.998(5) 42_566 21_556
C1 C1 C1 16.7(4) 29_666 38
C1 C1 C1 80.4(2) 29_666 37_665
C1 C1 C1 59.999(3) 42_566 37_665
C1 C1 C1 90.0 37_665 38
C1 C1 C1 43.3(4) 42_566 6_566
C1 C1 C1 103.3(4) 42_566 33_666
C1 C1 C1 43.3(4) 33_666 37_665
C1 C1 C1 16.7(4) 46_656 34_565
C1 C1 C1 99.6(2) 21_556 34_565
C1 C1 C1 119.998(6) 42_566 46_656
C1 C1 C1 113.32(19) 33_666 38
C1 C1 C1 60.000(1) 46_656 38
C1 C1 C1 103.3(4) 42_566 34_565
C1 C1 C1 99.6(2) 46_656 33_666
C1 C1 C1 56.0(3) 34_565 26_556
C1 C1 C1 16.7(4) 21_556 33_666
C1 C1 C1 103.6(3) 6_566 26_556
C1 C1 C1 112.9(3) 34_565 6_566
C1 C1 C1 56.0(3) 33_666 26_556
C1 C1 C1 60.000(1) 33_666 6_566
C1 C1 C1 103.6(3) 29_666 26_556
C1 C1 C1 43.3(4) 42_566 29_666
C1 C1 C1 120.000(2) 46_656 37_665
C1 C1 C1 60.0 21_556 37_665
C1 C1 C1 76.7(4) 46_656 29_666
C1 C1 C1 113.32(19) 34_565 37_665
C1 C1 C1 124.19(7) 21_556 29_666
C1 C1 C1 16.7(4) 6_566 37_665
C1 C1 C1 124.19(7) 46_656 6_566
C1 C1 C1 90.000(2) 26_556 37_665
C1 C1 C1 60.000(1) 34_565 29_666
C1 C1 C1 120.000(1) 21_556 38
C1 C1 C1 112.9(3) 33_666 29_666
C1 C1 C1 43.3(4) 34_565 38
C1 C1 C1 76.7(4) 21_556 6_566
C1 C1 C1 80.4(2) 6_566 38
C1 C1 C1 90.0 46_656 21_556
C1 C1 C1 90.0 26_556 38
C1 C1 C1 45.001(1) 46_656 26_556
C1 C1 C1 45.001(1) 21_556 26_556
C1 C1 C1 105.2(3) 34_565 33_666
C1 C1 C1 68.1(6) 6_566 29_666
C1 C1 C1 134.999(2) 42_566 26_556
C1 C1 C1 59.999(3) 42_566 38
C1 C1 H1B 86.4 34_565 .
C1 C1 H1B 173.3 21_556 .
C1 C1 H1B 62.7 38 .
C1 C1 H1B 157.8 33_666 .
C1 C1 H1B 114.9 37_665 .
C1 C1 H1B 98.2 6_566 .
C1 C1 H1B 96.5 46_656 .
C1 C1 H1B 56.4 29_666 .
C1 C1 H1B 141.5 26_556 .
C1 C1 H1B 55.1 42_566 .
C1 C1 H1A 78.8 37_665 .
C1 C1 H1A 141.1 29_666 .
C1 C1 H1A 83.8 6_566 .
C1 C1 H1A 158.8 34_565 .
C1 C1 H1A 97.9 42_566 .
C1 C1 H1A 70.9 33_666 .
C1 C1 H1A 157.8 38 .
C1 C1 H1A 142.1 46_656 .
C1 C1 H1A 70.7 21_556 .
C1 C1 H1A 108.9 26_556 .
C1 C1 H1C 145.2 42_566 .
C1 C1 H1C 98.7 38 .
C1 C1 H1C 65.1 26_556 .
C1 C1 H1C 48.0 46_656 .
C1 C1 H1C 113.1 29_666 .
C1 C1 H1C 94.2 21_556 .
C1 C1 H1C 153.4 37_665 .
C1 C1 H1C 61.3 34_565 .
C1 C1 H1C 110.8 33_666 .
C1 C1 H1C 168.6 6_566 .
H1B C1 H1A 104.6 . .
H1B C1 H1C 91.3 . .
H1A C1 H1C 99.8 . .

loop_
_geom_bond_atom_site_label_1
_geom_bond_atom_site_label_2
_geom_bond_distance
_geom_bond_site_symmetry_2
Si1 O1 1.6063(7) .
Si1 O2 1.6172(7) 28_655
Si1 O2 1.6172(7) .
Si1 O3 1.6122(8) .
O1 Si1 1.6062(7) 42_566
O2 Si1 1.6172(7) 46_656
O3 Si1 1.6121(8) 2_675
N1 C1 1.486(6) 6_566
N1 C1 1.486(6) 26_556
N1 C1 1.486(6) 37_665
N1 C1 1.486(6) 34_565
N1 C1 1.486(6) 17_556
N1 C1 1.486(6) 41_665
N1 C1 1.486(6) 2_665
N1 C1 1.486(6) 13_556
N1 C1 1.486(6) 46_656
N1 C1 1.486(6) 10_656
N1 C1 1.486(6) 22_565
N1 C1 1.486(6) 30_655
C1 C1 0.508(13) 42_566
C1 C1 1.718(8) 38
C1 C1 1.711(13) 26_556
C1 C1 1.210(9) 46_656
C1 C1 1.529(6) 6_566
C1 C1 1.210(9) 21_556
C1 C1 1.718(8) 37_665
C1 C1 1.529(6) 34_565
C1 C1 1.529(6) 33_666
C1 C1 1.529(6) 29_666
C1 H1B 1.0853 .
C1 H1A 0.9333 .
C1 H1C 1.1512 .

loop_
_geom_torsion_atom_site_label_1
_geom_torsion_atom_site_label_2
_geom_torsion_atom_site_label_3
_geom_torsion_atom_site_label_4
_geom_torsion
_geom_torsion_site_symmetry_1
_geom_torsion_site_symmetry_4
O1 Si1 O2 Si1 178.14(6) . 46_656
O1 Si1 O3 Si1 180.000(0) . 2_675
O2 Si1 O1 Si1 -60.07(3) 28_655 42_566
O2 Si1 O1 Si1 60.07(3) . 42_566
O2 Si1 O2 Si1 -65.31(8) 28_655 46_656
O2 Si1 O3 Si1 64.26(2) 28_655 2_675
O2 Si1 O3 Si1 -64.26(2) . 2_675
O3 Si1 O1 Si1 180.000(0) . 42_566
O3 Si1 O2 Si1 63.56(8) . 46_656
C1 N1 C1 C1 60.06(15) 2_665 37_665
C1 N1 C1 C1 71.33(4) 34_565 29_666
C1 N1 C1 C1 -128.0(5) 13_556 33_666
C1 N1 C1 C1 40.7(4) 17_556 6_566
C1 N1 C1 C1 69.20(7) 46_656 38
C1 N1 C1 C1 79.2(2) 30_655 38
C1 N1 C1 C1 139.3(4) 41_665 29_666
C1 N1 C1 C1 -10.0(3) 22_565 6_566
C1 N1 C1 C1 139.3(4) 6_566 26_556
C1 N1 C1 C1 152.8(7) 34_565 6_566
C1 N1 C1 C1 129.27(9) 46_656 42_566
C1 N1 C1 C1 -100.8(2) 37_665 29_666
C1 N1 C1 C1 -50.73(9) 22_565 42_566
C1 N1 C1 C1 0.000(2) 41_665 26_556
C1 N1 C1 C1 180.000(4) 41_665 42_566
C1 N1 C1 C1 112.1(3) 10_656 26_556
C1 N1 C1 C1 0.000(4) 2_665 42_566
C1 N1 C1 C1 -160.7(5) 30_655 37_665
C1 N1 C1 C1 180.000(4) 26_556 42_566
C1 N1 C1 C1 119.94(15) 26_556 38
C1 N1 C1 C1 0.000(4) 17_556 42_566
C1 N1 C1 C1 71.33(4) 6_566 33_666
C1 N1 C1 C1 -60.06(15) 37_665 42_566
C1 N1 C1 C1 44.2(6) 10_656 33_666
C1 N1 C1 C1 -40.7(4) 6_566 42_566
C1 N1 C1 C1 40.7(4) 2_665 6_566
C1 N1 C1 C1 139.3(4) 30_655 42_566
C1 N1 C1 C1 180.000(1) 30_655 6_566
C1 N1 C1 C1 119.94(15) 13_556 42_566
C1 N1 C1 C1 88.5(4) 46_656 29_666
C1 N1 C1 C1 112.1(3) 34_565 42_566
C1 N1 C1 C1 139.3(4) 26_556 29_666
C1 N1 C1 C1 -67.9(3) 10_656 42_566
C1 N1 C1 C1 98.5(7) 30_655 29_666
C1 N1 C1 C1 180.000(1) 22_565 46_656
C1 N1 C1 C1 -50.73(9) 46_656 26_556
C1 N1 C1 C1 50.73(9) 41_665 46_656
C1 N1 C1 C1 180.000(2) 17_556 26_556
C1 N1 C1 C1 -129.27(9) 2_665 46_656
C1 N1 C1 C1 -60.06(15) 13_556 26_556
C1 N1 C1 C1 50.73(9) 26_556 46_656
C1 N1 C1 C1 9.3(2) 22_565 37_665
C1 N1 C1 C1 -129.27(9) 17_556 46_656
C1 N1 C1 C1 60.06(15) 17_556 37_665
C1 N1 C1 C1 170.7(2) 37_665 46_656
C1 N1 C1 C1 172.14(16) 34_565 37_665
C1 N1 C1 C1 -170.0(3) 6_566 46_656
C1 N1 C1 C1 119.94(15) 41_665 38
C1 N1 C1 C1 10.0(3) 30_655 46_656
C1 N1 C1 C1 -120.1(3) 37_665 38
C1 N1 C1 C1 -9.3(2) 13_556 46_656
C1 N1 C1 C1 52.0(5) 34_565 38
C1 N1 C1 C1 -17.2(4) 34_565 46_656
C1 N1 C1 C1 -108.67(4) 30_655 33_666
C1 N1 C1 C1 162.8(4) 10_656 46_656
C1 N1 C1 C1 -135.8(6) 34_565 33_666
C1 N1 C1 C1 -101.47(17) 46_656 21_556
C1 N1 C1 C1 170.0(3) 46_656 6_566
C1 N1 C1 C1 78.53(17) 22_565 21_556
C1 N1 C1 C1 -139.3(4) 41_665 6_566
C1 N1 C1 C1 -50.73(9) 41_665 21_556
C1 N1 C1 C1 -139.3(4) 26_556 6_566
C1 N1 C1 C1 129.27(9) 2_665 21_556
C1 N1 C1 C1 -19.3(5) 37_665 6_566
C1 N1 C1 C1 -50.73(9) 26_556 21_556
C1 N1 C1 C1 160.7(5) 13_556 6_566
C1 N1 C1 C1 129.27(9) 17_556 21_556
C1 N1 C1 C1 -27.2(7) 10_656 6_566
C1 N1 C1 C1 69.20(7) 37_665 21_556
C1 N1 C1 C1 -91.5(4) 22_565 29_666
C1 N1 C1 C1 88.5(4) 6_566 21_556
C1 N1 C1 C1 -40.7(4) 2_665 29_666
C1 N1 C1 C1 -91.5(4) 30_655 21_556
C1 N1 C1 C1 -40.7(4) 17_556 29_666
C1 N1 C1 C1 -110.80(7) 13_556 21_556
C1 N1 C1 C1 -81.5(7) 6_566 29_666
C1 N1 C1 C1 -118.7(2) 34_565 21_556
C1 N1 C1 C1 79.2(2) 13_556 29_666
C1 N1 C1 C1 61.3(2) 10_656 21_556
C1 N1 C1 C1 -108.67(4) 10_656 29_666
C1 N1 C1 C1 17.2(4) 46_656 34_565
C1 N1 C1 C1 129.27(9) 22_565 26_556
C1 N1 C1 C1 -162.8(4) 22_565 34_565
C1 N1 C1 C1 180.000(2) 2_665 26_556
C1 N1 C1 C1 67.9(3) 41_665 34_565
C1 N1 C1 C1 119.94(15) 37_665 26_556
C1 N1 C1 C1 -112.1(3) 2_665 34_565
C1 N1 C1 C1 -40.7(4) 30_655 26_556
C1 N1 C1 C1 67.9(3) 26_556 34_565
C1 N1 C1 C1 -67.9(3) 34_565 26_556
C1 N1 C1 C1 -112.1(3) 17_556 34_565
C1 N1 C1 C1 -170.7(2) 46_656 37_665
C1 N1 C1 C1 -172.14(16) 37_665 34_565
C1 N1 C1 C1 -119.94(15) 41_665 37_665
C1 N1 C1 C1 -152.8(7) 6_566 34_565
C1 N1 C1 C1 -119.94(15) 26_556 37_665
C1 N1 C1 C1 27.2(7) 30_655 34_565
C1 N1 C1 C1 19.3(5) 6_566 37_665
C1 N1 C1 C1 7.86(16) 13_556 34_565
C1 N1 C1 C1 180.000(0) 13_556 37_665
C1 N1 C1 C1 180.000(0) 10_656 34_565
C1 N1 C1 C1 -7.86(16) 10_656 37_665
C1 N1 C1 C1 -118.7(2) 46_656 33_666
C1 N1 C1 C1 -110.80(7) 22_565 38
C1 N1 C1 C1 61.3(2) 22_565 33_666
C1 N1 C1 C1 -60.06(15) 2_665 38
C1 N1 C1 C1 -67.9(3) 41_665 33_666
C1 N1 C1 C1 -60.06(15) 17_556 38
C1 N1 C1 C1 112.1(3) 2_665 33_666
C1 N1 C1 C1 -100.8(2) 6_566 38
C1 N1 C1 C1 -67.9(3) 26_556 33_666
C1 N1 C1 C1 59.9(3) 13_556 38
C1 N1 C1 C1 112.1(3) 17_556 33_666
C1 N1 C1 C1 -128.0(5) 10_656 38
C1 N1 C1 C1 52.0(5) 37_665 33_666
